data_7236027
loop_
_publ_author_name
'Jiao, Xuejiao'
'Wang, Yanyan'
'Mu, Ying'
'Sun, Yanjun'
'Li, Jiyang'

_publ_section_title
;
 A new magnesium-containing aluminophosphate with a zeolite-like structure
;
_journal_issue 2
_journal_name_full 'RSC Advances'
_journal_page_first 1098
_journal_paper_doi 10.1039/C5RA22194C
_journal_volume 6
_journal_year 2016
_chemical_formula_sum 'C8 H28 Al12 Mg4 N4 O73 P16'
_chemical_formula_weight 2264.86
_space_group_IT_number 14
_space_group_name_Hall '-P 2ybc'
_space_group_name_H-M_alt 'P 1 21/c 1'
_symmetry_cell_setting monoclinic
_symmetry_space_group_name_H-M 'P 1 21/c 1'
_atom_sites_solution_hydrogens geom
_atom_sites_solution_primary direct
_atom_sites_solution_secondary difmap
_audit_creation_method SHELXL-97
_audit_update_record
;
2015-10-22 deposited with the CCDC.
2015-12-03 downloaded from the CCDC.
;
_cell_angle_alpha 90.00
_cell_angle_beta 100.568(3)
_cell_angle_gamma 90.00
_cell_formula_units_Z 1
_cell_length_a 12.675(2)
_cell_length_b 14.423(3)
_cell_length_c 9.5745(17)
_cell_measurement_reflns_used 2111
_cell_measurement_temperature 296(2)
_cell_measurement_theta_max 27.43
_cell_measurement_theta_min 2.58
_cell_volume 1720.6(5)
_computing_cell_refinement 'Bruker SMART'
_computing_data_collection 'Bruker SMART'
_computing_data_reduction 'Bruker SAINT'
_computing_molecular_graphics 'Bruker SHELXTL'
_computing_publication_material 'Bruker SHELXTL'
_computing_structure_refinement 'SHELXL-97 (Sheldrick, 1997)'
_computing_structure_solution 'SHELXS-97 (Sheldrick, 1990)'
_diffrn_ambient_temperature 296(2)
_diffrn_measured_fraction_theta_full 0.995
_diffrn_measured_fraction_theta_max 0.995
_diffrn_measurement_device_type 'CCD area detector'
_diffrn_measurement_method 'phi and omega scans'
_diffrn_radiation_monochromator graphite
_diffrn_radiation_source 'fine-focus sealed tube'
_diffrn_radiation_type MoK\a
_diffrn_radiation_wavelength 0.71073
_diffrn_reflns_av_R_equivalents 0.0657
_diffrn_reflns_av_sigmaI/netI 0.0775
_diffrn_reflns_limit_h_max 16
_diffrn_reflns_limit_h_min -10
_diffrn_reflns_limit_k_max 19
_diffrn_reflns_limit_k_min -19
_diffrn_reflns_limit_l_max 12
_diffrn_reflns_limit_l_min -12
_diffrn_reflns_number 12203
_diffrn_reflns_theta_full 28.37
_diffrn_reflns_theta_max 28.37
_diffrn_reflns_theta_min 1.63
_exptl_absorpt_coefficient_mu 0.728
_exptl_absorpt_correction_T_max 0.8801
_exptl_absorpt_correction_T_min 0.8621
_exptl_absorpt_correction_type multi-scan
_exptl_absorpt_process_details sadabs
_exptl_crystal_density_diffrn 2.186
_exptl_crystal_density_method 'not measured'
_exptl_crystal_description block
_exptl_crystal_F_000 1132
_exptl_crystal_size_max 0.21
_exptl_crystal_size_mid 0.19
_exptl_crystal_size_min 0.18
_refine_diff_density_max 0.772
_refine_diff_density_min -0.562
_refine_diff_density_rms 0.136
_refine_ls_extinction_method none
_refine_ls_goodness_of_fit_ref 0.992
_refine_ls_hydrogen_treatment mixed
_refine_ls_matrix_type full
_refine_ls_number_parameters 269
_refine_ls_number_reflns 4269
_refine_ls_number_restraints 0
_refine_ls_restrained_S_all 0.992
_refine_ls_R_factor_all 0.0754
_refine_ls_R_factor_gt 0.0487
_refine_ls_shift/su_max 0.000
_refine_ls_shift/su_mean 0.000
_refine_ls_structure_factor_coef Fsqd
_refine_ls_weighting_details 'calc w=1/[\s^2^(Fo^2^)+(0.0823P)^2^+0.1185P] where P=(Fo^2^+2Fc^2^)/3'
_refine_ls_weighting_scheme calc
_refine_ls_wR_factor_gt 0.1287
_refine_ls_wR_factor_ref 0.1461
_reflns_number_gt 3090
_reflns_number_total 4269
_reflns_threshold_expression >2sigma(I)
_cod_data_source_file c5ra22194c2.cif
_cod_data_source_block y
_cod_depositor_comments
;
The following automatic conversions were performed:

data item '_symmetry_cell_setting' value 'Monoclinic' was changed to
'monoclinic' in accordance with the
/home/saulius/struct/COD-crude-data/automatic-downloads/DataCite-retrospective/RSC/depositions/lib/dictionaries/cif_core.dic
dictionary named 'cif_core.dic' version 2.4.2 last updated on
2011-04-26.

Automatic conversion script
Id: cif_fix_values 6909 2019-04-08 15:41:33Z antanas 
;
_cod_original_cell_volume 1720.7(5)
_cod_original_sg_symbol_H-M P2(1)/c
_cod_database_code 7236027

loop_
_symmetry_equiv_pos_as_xyz
'x, y, z'
'-x, y+1/2, -z+1/2'
'-x, -y, -z'
'x, -y-1/2, z-1/2'

loop_
_atom_site_label
_atom_site_type_symbol
_atom_site_fract_x
_atom_site_fract_y
_atom_site_fract_z
_atom_site_U_iso_or_equiv
_atom_site_adp_type
_atom_site_occupancy
_atom_site_symmetry_multiplicity
_atom_site_calc_flag
_atom_site_refinement_flags
Mg1 Mg 0.81589(10) 0.96086(8) 0.35752(13) 0.0151(3) Uani 1 1 d .
Al1 Al 0.89663(9) 1.29321(7) 0.30743(12) 0.0151(3) Uani 1 1 d .
Al2 Al 0.74731(9) 0.66752(7) 0.24989(11) 0.0135(2) Uani 1 1 d .
Al3 Al 0.60120(9) 1.31213(7) 0.04240(11) 0.0132(2) Uani 1 1 d .
P1 P 0.69737(8) 1.16783(6) 0.27281(10) 0.0133(2) Uani 1 1 d .
P2 P 0.64900(8) 0.80104(6) 0.43009(10) 0.0129(2) Uani 1 1 d .
P3 P 0.76917(8) 0.46273(6) 0.17632(10) 0.0141(2) Uani 1 1 d .
P4 P 0.96107(8) 0.75992(7) 0.41304(10) 0.0148(2) Uani 1 1 d .
O1 O 0.7354(2) 0.54719(17) 0.2577(3) 0.0193(6) Uani 1 1 d .
O2 O 0.7138(2) 1.06557(17) 0.2552(3) 0.0196(6) Uani 1 1 d .
O3 O 0.6575(2) 1.21077(18) 0.1250(3) 0.0211(6) Uani 1 1 d .
O4 O 0.6571(2) 0.70776(18) 0.3537(3) 0.0211(6) Uani 1 1 d .
O5 O 0.7146(2) 0.78769(19) 0.5803(3) 0.0222(6) Uani 1 1 d .
O6 O 0.6882(2) 0.87860(19) 0.3517(3) 0.0241(6) Uani 1 1 d .
O7 O 0.8008(2) 1.21602(18) 0.3426(3) 0.0223(6) Uani 1 1 d .
O8 O 0.6665(2) 0.4072(2) 0.1274(3) 0.0256(7) Uani 1 1 d .
O9 O 0.8759(2) 0.7000(2) 0.3220(3) 0.0258(7) Uani 1 1 d .
O10 O 0.6120(2) 1.18902(18) 0.3643(3) 0.0198(6) Uani 1 1 d .
O11 O 0.5318(2) 0.8144(2) 0.4437(3) 0.0253(7) Uani 1 1 d .
O12 O 0.8235(2) 0.49106(19) 0.0579(3) 0.0240(6) Uani 1 1 d .
O13 O 1.0618(2) 0.7585(2) 0.3459(3) 0.0286(7) Uani 1 1 d .
O14 O 0.8443(2) 0.40500(19) 0.2878(3) 0.0245(6) Uani 1 1 d .
O15 O 0.9925(2) 0.70927(19) 0.5563(3) 0.0207(6) Uani 1 1 d .
O16 O 0.9513(2) 1.0388(2) 0.3343(4) 0.0329(7) Uani 1 1 d .
O17 O 0.9228(3) 0.8555(2) 0.4316(3) 0.0320(7) Uani 1 1 d .
O18 O 0.8211(3) 0.9149(2) 0.1359(4) 0.0383(8) Uani 1 1 d .
H1MG H 0.8707 0.9411 0.1077 0.057 Uiso 1 1 calc R
N1 N 0.3885(3) 0.0112(3) 0.0016(4) 0.0312(9) Uani 1 1 d .
H1A H 0.3353 0.0351 0.0412 0.037 Uiso 1 1 calc R
H1B H 0.3586 -0.0215 -0.0755 0.037 Uiso 1 1 calc R
C2 C 0.4548(4) 0.0887(3) -0.0423(5) 0.0328(11) Uani 1 1 d .
H2A H 0.4101 0.1275 -0.1121 0.039 Uiso 1 1 calc R
H2B H 0.4829 0.1268 0.0395 0.039 Uiso 1 1 calc R
C3 C 0.4550(4) -0.0505(3) 0.1040(5) 0.0351(11) Uani 1 1 d .
H3A H 0.4114 -0.1009 0.1290 0.042 Uiso 1 1 calc R
H3B H 0.4833 -0.0163 0.1900 0.042 Uiso 1 1 calc R
O1W O 0.0000 0.5000 0.5000 0.078(5) Uani 0.50 2 d SP

loop_
_atom_site_aniso_label
_atom_site_aniso_U_11
_atom_site_aniso_U_22
_atom_site_aniso_U_33
_atom_site_aniso_U_23
_atom_site_aniso_U_13
_atom_site_aniso_U_12
Mg1 0.0149(7) 0.0118(6) 0.0182(6) 0.0000(5) 0.0019(5) 0.0002(5)
Al1 0.0137(6) 0.0150(5) 0.0156(5) 0.0022(4) 0.0003(4) 0.0002(4)
Al2 0.0146(6) 0.0118(5) 0.0133(5) -0.0013(4) 0.0007(4) -0.0008(4)
Al3 0.0115(6) 0.0126(5) 0.0154(5) 0.0003(4) 0.0024(4) -0.0012(4)
P1 0.0153(5) 0.0104(4) 0.0140(4) 0.0006(3) 0.0020(4) -0.0009(3)
P2 0.0113(5) 0.0129(4) 0.0142(4) -0.0008(3) 0.0020(3) -0.0005(3)
P3 0.0160(5) 0.0101(4) 0.0159(5) 0.0000(3) 0.0018(4) -0.0003(3)
P4 0.0122(5) 0.0159(5) 0.0151(5) 0.0016(3) -0.0006(4) -0.0015(4)
O1 0.0228(16) 0.0105(12) 0.0252(14) -0.0023(10) 0.0059(12) 0.0012(10)
O2 0.0251(16) 0.0101(12) 0.0227(14) -0.0008(10) 0.0020(11) 0.0004(11)
O3 0.0248(16) 0.0214(14) 0.0162(13) 0.0033(10) 0.0014(11) 0.0032(11)
O4 0.0238(16) 0.0173(14) 0.0240(14) -0.0075(11) 0.0088(12) -0.0004(11)
O5 0.0279(17) 0.0222(14) 0.0146(13) -0.0020(10) -0.0010(11) -0.0016(11)
O6 0.0196(16) 0.0222(14) 0.0292(15) 0.0088(12) 0.0012(12) -0.0042(12)
O7 0.0201(16) 0.0214(14) 0.0240(14) 0.0010(11) 0.0004(12) -0.0075(11)
O8 0.0244(16) 0.0202(14) 0.0322(16) -0.0077(12) 0.0055(13) -0.0071(12)
O9 0.0184(16) 0.0301(16) 0.0255(15) -0.0020(12) -0.0048(12) -0.0081(12)
O10 0.0174(15) 0.0252(14) 0.0176(13) -0.0014(11) 0.0049(11) 0.0032(11)
O11 0.0154(16) 0.0260(15) 0.0362(17) -0.0019(12) 0.0092(13) 0.0022(12)
O12 0.0251(16) 0.0252(15) 0.0234(14) 0.0047(12) 0.0091(12) 0.0012(12)
O13 0.0157(15) 0.050(2) 0.0200(15) 0.0055(13) 0.0018(12) -0.0017(13)
O14 0.0331(17) 0.0154(13) 0.0219(14) 0.0029(11) -0.0027(12) 0.0057(12)
O15 0.0188(15) 0.0258(15) 0.0163(13) 0.0074(11) 0.0002(11) -0.0028(11)
O16 0.0233(18) 0.0279(17) 0.048(2) -0.0001(14) 0.0071(14) -0.0049(13)
O17 0.0316(19) 0.0197(15) 0.0414(18) 0.0002(13) -0.0025(14) 0.0071(13)
O18 0.033(2) 0.042(2) 0.0391(19) -0.0039(16) 0.0047(15) 0.0116(15)
N1 0.020(2) 0.034(2) 0.040(2) -0.0188(17) 0.0044(16) 0.0021(16)
C2 0.041(3) 0.024(2) 0.029(2) -0.0023(18) -0.006(2) 0.008(2)
C3 0.043(3) 0.037(3) 0.028(2) -0.002(2) 0.015(2) -0.008(2)
O1W 0.096(10) 0.021(5) 0.084(9) -0.027(5) -0.071(8) 0.018(6)

loop_
_atom_type_symbol
_atom_type_description
_atom_type_scat_dispersion_real
_atom_type_scat_dispersion_imag
_atom_type_scat_source
C C 0.0033 0.0016 'International Tables Vol C Tables 4.2.6.8 and 6.1.1.4'
H H 0.0000 0.0000 'International Tables Vol C Tables 4.2.6.8 and 6.1.1.4'
N N 0.0061 0.0033 'International Tables Vol C Tables 4.2.6.8 and 6.1.1.4'
O O 0.0106 0.0060 'International Tables Vol C Tables 4.2.6.8 and 6.1.1.4'
Mg Mg 0.0486 0.0363 'International Tables Vol C Tables 4.2.6.8 and 6.1.1.4'
Al Al 0.0645 0.0514 'International Tables Vol C Tables 4.2.6.8 and 6.1.1.4'
P P 0.1023 0.0942 'International Tables Vol C Tables 4.2.6.8 and 6.1.1.4'

loop_
_geom_angle_atom_site_label_1
_geom_angle_atom_site_label_2
_geom_angle_atom_site_label_3
_geom_angle
_geom_angle_site_symmetry_1
_geom_angle_site_symmetry_3
O6 Mg1 O12 97.30(13) . 4_576
O6 Mg1 O17 92.87(13) . .
O12 Mg1 O17 90.72(13) 4_576 .
O6 Mg1 O16 171.54(14) . .
O12 Mg1 O16 91.11(13) 4_576 .
O17 Mg1 O16 86.13(14) . .
O6 Mg1 O2 89.29(12) . .
O12 Mg1 O2 96.51(12) 4_576 .
O17 Mg1 O2 172.14(14) . .
O16 Mg1 O2 90.63(13) . .
O6 Mg1 O18 87.84(13) . .
O12 Mg1 O18 174.84(14) 4_576 .
O17 Mg1 O18 88.61(13) . .
O16 Mg1 O18 83.74(14) . .
O2 Mg1 O18 83.91(12) . .
O13 Al1 O7 108.33(15) 2_755 .
O13 Al1 O15 107.65(14) 2_755 3_776
O7 Al1 O15 110.02(14) . 3_776
O13 Al1 O14 110.33(15) 2_755 1_565
O7 Al1 O14 110.55(15) . 1_565
O15 Al1 O14 109.90(14) 3_776 1_565
O9 Al2 O5 108.87(15) . 4_575
O9 Al2 O1 109.75(14) . .
O5 Al2 O1 113.88(14) 4_575 .
O9 Al2 O4 110.67(15) . .
O5 Al2 O4 109.99(15) 4_575 .
O1 Al2 O4 103.60(14) . .
O11 Al3 O8 109.96(15) 2_655 1_565
O11 Al3 O10 109.41(15) 2_655 4_585
O8 Al3 O10 110.67(14) 1_565 4_585
O11 Al3 O3 107.81(15) 2_655 .
O8 Al3 O3 109.25(15) 1_565 .
O10 Al3 O3 109.68(14) 4_585 .
O2 P1 O7 111.73(16) . .
O2 P1 O10 112.61(16) . .
O7 P1 O10 107.28(16) . .
O2 P1 O3 108.64(15) . .
O7 P1 O3 109.24(16) . .
O10 P1 O3 107.19(16) . .
O6 P2 O11 111.68(17) . .
O6 P2 O5 113.24(16) . .
O11 P2 O5 107.71(17) . .
O6 P2 O4 111.11(17) . .
O11 P2 O4 107.49(16) . .
O5 P2 O4 105.23(16) . .
O12 P3 O8 113.43(16) . .
O12 P3 O14 111.31(17) . .
O8 P3 O14 108.26(17) . .
O12 P3 O1 112.14(16) . .
O8 P3 O1 105.58(16) . .
O14 P3 O1 105.65(15) . .
O17 P4 O9 112.49(18) . .
O17 P4 O13 112.25(19) . .
O9 P4 O13 108.06(17) . .
O17 P4 O15 111.79(18) . .
O9 P4 O15 106.27(16) . .
O13 P4 O15 105.55(16) . .
P3 O1 Al2 136.62(19) . .
P1 O2 Mg1 137.41(16) . .
P1 O3 Al3 141.95(19) . .
P2 O4 Al2 131.81(18) . .
P2 O5 Al2 146.05(19) . 4_576
P2 O6 Mg1 141.10(18) . .
P1 O7 Al1 141.98(19) . .
P3 O8 Al3 150.4(2) . 1_545
P4 O9 Al2 155.0(2) . .
P1 O10 Al3 138.26(18) . 4_586
P2 O11 Al3 171.6(2) . 2_645
P3 O12 Mg1 150.21(19) . 4_575
P4 O13 Al1 139.7(2) . 2_745
P3 O14 Al1 138.69(18) . 1_545
P4 O15 Al1 136.15(18) . 3_776
P4 O17 Mg1 148.0(2) . .
C3 N1 C2 110.8(3) . .
C3 C2 N1 110.2(4) 3_655 .
N1 C3 C2 110.4(4) . 3_655

loop_
_geom_bond_atom_site_label_1
_geom_bond_atom_site_label_2
_geom_bond_distance
_geom_bond_site_symmetry_2
Mg1 O6 1.999(3) .
Mg1 O12 2.026(3) 4_576
Mg1 O17 2.073(3) .
Mg1 O16 2.098(3) .
Mg1 O2 2.109(3) .
Mg1 O18 2.236(3) .
Al1 O13 1.722(3) 2_755
Al1 O7 1.726(3) .
Al1 O15 1.734(3) 3_776
Al1 O14 1.740(3) 1_565
Al2 O9 1.715(3) .
Al2 O5 1.726(3) 4_575
Al2 O1 1.745(3) .
Al2 O4 1.746(3) .
Al3 O11 1.715(3) 2_655
Al3 O8 1.726(3) 1_565
Al3 O10 1.736(3) 4_585
Al3 O3 1.751(3) .
P1 O2 1.503(3) .
P1 O7 1.525(3) .
P1 O10 1.542(3) .
P1 O3 1.543(3) .
P2 O6 1.483(3) .
P2 O11 1.527(3) .
P2 O5 1.535(3) .
P2 O4 1.544(3) .
P3 O12 1.487(3) .
P3 O8 1.527(3) .
P3 O14 1.539(3) .
P3 O1 1.548(3) .
P4 O17 1.483(3) .
P4 O9 1.525(3) .
P4 O13 1.532(3) .
P4 O15 1.540(3) .
O5 Al2 1.726(3) 4_576
O8 Al3 1.726(3) 1_545
O10 Al3 1.736(3) 4_586
O11 Al3 1.715(3) 2_645
O12 Mg1 2.026(3) 4_575
O13 Al1 1.722(3) 2_745
O14 Al1 1.740(3) 1_545
O15 Al1 1.734(3) 3_776
N1 C3 1.470(6) .
N1 C2 1.504(6) .
C2 C3 1.486(7) 3_655
C3 C2 1.486(7) 3_655
